data_4102305
loop_
_publ_author_name
'Yan Yan'
'Bo Qin'
'Changliang Ren'
'Xiuying Chen'
'Yeow Kwan Yip'
'Ruijuan Ye'
'Dawei Zhang'
'Haibin Su'
'Huaqiang Zeng'

_publ_contact_author_address
;
Department of Chemistry & NUS MedChem Program of the Office of Life Sciences
National University of Singapor
3 Science Drive 3
Singapore
117543
;
_publ_contact_author_email CHMZH@NUS.EDU.SG
_publ_contact_author_name 'Huaqiang Zeng'
_publ_section_title
;
 Synthesis, Structural Investigations, Hydrogen-Deuterium Exchange
 Studies, and Molecular Modeling of Conformationally Stablilized Aromatic
 Oligoamides
;
_journal_name_full 'Journal of the American Chemical Society'
_journal_page_first 5869
_journal_page_last 5879
_journal_paper_doi 10.1021/ja100579z
_journal_volume 132
_journal_year 2010
_chemical_formula_sum 'C17 H16 N2 O7'
_chemical_formula_weight 360.32
_chemical_name_systematic
; 
 ? 
;
_space_group_IT_number 14
_symmetry_cell_setting monoclinic
_symmetry_space_group_name_Hall '-P 2ybc'
_symmetry_space_group_name_H-M 'P 1 21/c 1'
_atom_sites_solution_hydrogens geom
_atom_sites_solution_primary direct
_atom_sites_solution_secondary difmap
_audit_creation_method SHELXL-97
_cell_angle_alpha 90.00
_cell_angle_beta 91.323(2)
_cell_angle_gamma 90.00
_cell_formula_units_Z 4
_cell_length_a 6.9923(4)
_cell_length_b 28.3844(18)
_cell_length_c 8.1995(5)
_cell_measurement_reflns_used 3176
_cell_measurement_temperature 223(2)
_cell_measurement_theta_max 26.79
_cell_measurement_theta_min 2.59
_cell_volume 1626.94(17)
_computing_cell_refinement 'Bruker SMART'
_computing_data_collection 'Bruker SMART'
_computing_data_reduction 'Bruker SAINT'
_computing_molecular_graphics 'Bruker SHELXTL'
_computing_publication_material 'Bruker SHELXTL'
_computing_structure_refinement 'SHELXL-97 (Sheldrick, 1997)'
_computing_structure_solution 'SHELXS-97 (Sheldrick, 1990)'
_diffrn_ambient_temperature 223(2)
_diffrn_measured_fraction_theta_full 0.999
_diffrn_measured_fraction_theta_max 0.999
_diffrn_measurement_device_type 'CCD area detector'
_diffrn_measurement_method 'phi and omega scans'
_diffrn_radiation_monochromator graphite
_diffrn_radiation_source 'fine-focus sealed tube'
_diffrn_radiation_type MoK\a
_diffrn_radiation_wavelength 0.71073
_diffrn_reflns_av_R_equivalents 0.0252
_diffrn_reflns_av_sigmaI/netI 0.0294
_diffrn_reflns_limit_h_max 9
_diffrn_reflns_limit_h_min -8
_diffrn_reflns_limit_k_max 36
_diffrn_reflns_limit_k_min -36
_diffrn_reflns_limit_l_max 6
_diffrn_reflns_limit_l_min -10
_diffrn_reflns_number 11350
_diffrn_reflns_theta_full 27.43
_diffrn_reflns_theta_max 27.43
_diffrn_reflns_theta_min 1.43
_exptl_absorpt_coefficient_mu 0.116
_exptl_absorpt_correction_T_max 0.9817
_exptl_absorpt_correction_T_min 0.9336
_exptl_absorpt_correction_type 'Sadabs, (Sheldrick 2001)'
_exptl_crystal_colour COLOURLESS
_exptl_crystal_density_diffrn 1.471
_exptl_crystal_density_meas 0
_exptl_crystal_density_method 'not measured'
_exptl_crystal_description BLOCK
_exptl_crystal_F_000 752
_exptl_crystal_size_max 0.60
_exptl_crystal_size_mid 0.30
_exptl_crystal_size_min 0.16
_refine_diff_density_max 0.337
_refine_diff_density_min -0.211
_refine_diff_density_rms 0.050
_refine_ls_extinction_method none
_refine_ls_goodness_of_fit_ref 1.065
_refine_ls_hydrogen_treatment mixed
_refine_ls_matrix_type full
_refine_ls_number_parameters 242
_refine_ls_number_reflns 3708
_refine_ls_number_restraints 0
_refine_ls_restrained_S_all 1.065
_refine_ls_R_factor_all 0.0620
_refine_ls_R_factor_gt 0.0491
_refine_ls_shift/su_max 0.001
_refine_ls_shift/su_mean 0.000
_refine_ls_structure_factor_coef Fsqd
_refine_ls_weighting_details 'calc w=1/[\s^2^(Fo^2^)+(0.0736P)^2^+0.3936P] where P=(Fo^2^+2Fc^2^)/3'
_refine_ls_weighting_scheme calc
_refine_ls_wR_factor_gt 0.1314
_refine_ls_wR_factor_ref 0.1391
_reflns_number_gt 2925
_reflns_number_total 3708
_reflns_threshold_expression >2sigma(I)
_cod_data_source_file ja100579z_si_001_02.cif
_cod_data_source_block 2a
_cod_database_code 4102305

loop_
_symmetry_equiv_pos_as_xyz
'x, y, z'
'-x, y+1/2, -z+1/2'
'-x, -y, -z'
'x, -y-1/2, z-1/2'

loop_
_atom_site_label
_atom_site_type_symbol
_atom_site_fract_x
_atom_site_fract_y
_atom_site_fract_z
_atom_site_U_iso_or_equiv
_atom_site_adp_type
_atom_site_occupancy
_atom_site_symmetry_multiplicity
_atom_site_calc_flag
_atom_site_refinement_flags
O1 O 0.2795(2) 0.53359(4) 0.31326(14) 0.0443(3) Uani 1 1 d .
O2 O 0.24616(15) 0.57005(4) 0.80589(12) 0.0289(3) Uani 1 1 d .
O3 O 0.1669(3) 0.64707(5) 0.99068(18) 0.0642(5) Uani 1 1 d .
O4 O 0.3210(3) 0.70884(5) 0.9218(2) 0.0701(5) Uani 1 1 d .
O5 O 0.26932(16) 0.44843(4) 0.82172(13) 0.0314(3) Uani 1 1 d .
O6 O 0.1952(3) 0.30152(4) 0.74915(19) 0.0684(5) Uani 1 1 d .
O7 O 0.3147(2) 0.35293(5) 0.92720(18) 0.0588(4) Uani 1 1 d .
N1 N 0.24791(19) 0.50502(4) 0.56847(16) 0.0274(3) Uani 1 1 d .
H1N H 0.246(3) 0.5127(8) 0.669(3) 0.044(6) Uiso 1 1 d .
N2 N 0.2509(2) 0.67018(5) 0.8911(2) 0.0418(4) Uani 1 1 d .
C1 C 0.2658(2) 0.54020(5) 0.45959(18) 0.0259(3) Uani 1 1 d .
C2 C 0.2693(2) 0.59023(5) 0.52403(18) 0.0257(3) Uani 1 1 d .
C3 C 0.2642(2) 0.60374(5) 0.68886(18) 0.0256(3) Uani 1 1 d .
C4 C 0.2699(2) 0.65224(5) 0.7237(2) 0.0321(4) Uani 1 1 d .
C5 C 0.2823(2) 0.68596(6) 0.6025(2) 0.0388(4) Uani 1 1 d .
H5 H 0.2891 0.7181 0.6301 0.047 Uiso 1 1 calc R
C6 C 0.2846(3) 0.67240(6) 0.4422(2) 0.0404(4) Uani 1 1 d .
H6 H 0.2907 0.6951 0.3591 0.048 Uiso 1 1 calc R
C7 C 0.2780(2) 0.62501(6) 0.4038(2) 0.0336(4) Uani 1 1 d .
H7 H 0.2793 0.6159 0.2936 0.040 Uiso 1 1 calc R
C8 C 0.4019(2) 0.56461(6) 0.92452(19) 0.0363(4) Uani 1 1 d .
H8A H 0.4850 0.5392 0.8908 0.055 Uiso 1 1 calc R
H8B H 0.3502 0.5573 1.0303 0.055 Uiso 1 1 calc R
H8C H 0.4745 0.5937 0.9317 0.055 Uiso 1 1 calc R
C9 C 0.2413(2) 0.45641(5) 0.53669(18) 0.0252(3) Uani 1 1 d .
C10 C 0.2479(2) 0.42663(5) 0.67376(18) 0.0253(3) Uani 1 1 d .
C11 C 0.2381(2) 0.37768(5) 0.6529(2) 0.0297(3) Uani 1 1 d .
C12 C 0.2214(2) 0.35954(6) 0.4949(2) 0.0348(4) Uani 1 1 d .
H12 H 0.2135 0.3268 0.4798 0.042 Uiso 1 1 calc R
C13 C 0.2164(2) 0.38870(6) 0.3614(2) 0.0361(4) Uani 1 1 d .
H13 H 0.2067 0.3758 0.2561 0.043 Uiso 1 1 calc R
C14 C 0.2256(2) 0.43709(6) 0.38113(19) 0.0313(4) Uani 1 1 d .
H14 H 0.2213 0.4569 0.2893 0.038 Uiso 1 1 calc R
C15 C 0.1083(3) 0.44609(8) 0.9260(2) 0.0475(5) Uani 1 1 d .
H15A H -0.0061 0.4558 0.8657 0.071 Uiso 1 1 calc R
H15B H 0.1291 0.4669 1.0185 0.071 Uiso 1 1 calc R
H15C H 0.0927 0.4140 0.9643 0.071 Uiso 1 1 calc R
C16 C 0.2553(2) 0.34446(5) 0.7926(2) 0.0367(4) Uani 1 1 d .
C17 C 0.2098(5) 0.26573(8) 0.8732(4) 0.0890(10) Uani 1 1 d .
H17A H 0.3419 0.2629 0.9106 0.134 Uiso 1 1 calc R
H17B H 0.1664 0.2358 0.8284 0.134 Uiso 1 1 calc R
H17C H 0.1307 0.2744 0.9642 0.134 Uiso 1 1 calc R

loop_
_atom_site_aniso_label
_atom_site_aniso_U_11
_atom_site_aniso_U_22
_atom_site_aniso_U_33
_atom_site_aniso_U_23
_atom_site_aniso_U_13
_atom_site_aniso_U_12
O1 0.0758(9) 0.0342(6) 0.0232(6) 0.0017(5) 0.0053(6) -0.0056(6)
O2 0.0406(6) 0.0223(5) 0.0237(5) 0.0033(4) -0.0031(5) -0.0047(4)
O3 0.0961(12) 0.0465(8) 0.0513(9) -0.0135(7) 0.0287(8) -0.0129(8)
O4 0.1158(14) 0.0297(7) 0.0646(10) -0.0148(7) -0.0020(9) -0.0145(8)
O5 0.0469(6) 0.0239(5) 0.0233(5) -0.0012(4) -0.0008(5) -0.0033(5)
O6 0.1200(14) 0.0222(6) 0.0617(10) 0.0084(6) -0.0226(9) -0.0158(7)
O7 0.0929(11) 0.0316(7) 0.0507(8) 0.0103(6) -0.0256(8) -0.0087(7)
N1 0.0412(7) 0.0216(6) 0.0194(6) -0.0008(5) -0.0008(5) -0.0004(5)
N2 0.0558(9) 0.0242(7) 0.0455(9) -0.0063(6) 0.0011(7) 0.0032(6)
C1 0.0280(7) 0.0264(7) 0.0232(7) 0.0018(6) -0.0007(6) -0.0004(6)
C2 0.0252(7) 0.0228(7) 0.0291(8) 0.0050(6) -0.0004(6) 0.0004(5)
C3 0.0261(7) 0.0206(7) 0.0300(8) 0.0029(6) 0.0003(6) -0.0008(5)
C4 0.0345(8) 0.0242(7) 0.0376(9) -0.0010(6) 0.0007(7) -0.0005(6)
C5 0.0425(9) 0.0193(7) 0.0547(11) 0.0045(7) 0.0007(8) 0.0001(6)
C6 0.0469(10) 0.0276(8) 0.0468(10) 0.0153(8) 0.0026(8) 0.0004(7)
C7 0.0388(8) 0.0314(8) 0.0307(8) 0.0088(7) 0.0006(7) 0.0003(6)
C8 0.0433(9) 0.0384(9) 0.0271(8) 0.0044(7) -0.0042(7) -0.0002(7)
C9 0.0279(7) 0.0227(7) 0.0249(7) -0.0020(6) 0.0001(6) -0.0002(5)
C10 0.0280(7) 0.0225(7) 0.0254(7) -0.0026(6) -0.0005(6) -0.0004(5)
C11 0.0317(8) 0.0215(7) 0.0358(8) -0.0009(6) -0.0015(6) -0.0009(6)
C12 0.0381(9) 0.0222(7) 0.0442(10) -0.0105(7) 0.0009(7) -0.0013(6)
C13 0.0419(9) 0.0349(9) 0.0316(8) -0.0141(7) 0.0016(7) -0.0019(7)
C14 0.0388(8) 0.0313(8) 0.0238(8) -0.0027(6) 0.0008(6) -0.0010(6)
C15 0.0518(11) 0.0597(12) 0.0311(9) -0.0082(9) 0.0045(8) 0.0090(9)
C16 0.0433(9) 0.0212(7) 0.0453(10) 0.0021(7) -0.0044(8) -0.0010(6)
C17 0.152(3) 0.0288(10) 0.0850(19) 0.0233(12) -0.0313(19) -0.0196(13)

loop_
_atom_type_symbol
_atom_type_description
_atom_type_scat_dispersion_real
_atom_type_scat_dispersion_imag
_atom_type_scat_source
C C 0.0033 0.0016 'International Tables Vol C Tables 4.2.6.8 and 6.1.1.4'
H H 0.0000 0.0000 'International Tables Vol C Tables 4.2.6.8 and 6.1.1.4'
N N 0.0061 0.0033 'International Tables Vol C Tables 4.2.6.8 and 6.1.1.4'
O O 0.0106 0.0060 'International Tables Vol C Tables 4.2.6.8 and 6.1.1.4'

loop_
_geom_angle_atom_site_label_1
_geom_angle_atom_site_label_2
_geom_angle_atom_site_label_3
_geom_angle
C3 O2 C8 117.81(12)
C10 O5 C15 115.94(12)
C16 O6 C17 116.05(17)
C1 N1 C9 127.47(13)
O3 N2 O4 123.03(17)
O3 N2 C4 119.78(14)
O4 N2 C4 117.18(16)
O1 C1 N1 123.24(14)
O1 C1 C2 119.07(13)
N1 C1 C2 117.69(13)
C7 C2 C3 119.21(14)
C7 C2 C1 114.62(14)
C3 C2 C1 126.17(13)
O2 C3 C2 119.36(13)
O2 C3 C4 123.12(14)
C2 C3 C4 117.46(14)
C5 C4 C3 122.19(16)
C5 C4 N2 116.02(14)
C3 C4 N2 121.68(14)
C6 C5 C4 119.80(15)
C5 C6 C7 119.41(16)
C6 C7 C2 121.90(16)
C14 C9 N1 124.00(14)
C14 C9 C10 119.76(14)
N1 C9 C10 116.23(13)
O5 C10 C11 124.14(14)
O5 C10 C9 115.97(13)
C11 C10 C9 119.86(14)
C12 C11 C10 118.80(14)
C12 C11 C16 118.97(14)
C10 C11 C16 122.14(14)
C13 C12 C11 121.17(14)
C12 C13 C14 120.35(15)
C13 C14 C9 120.06(15)
O7 C16 O6 122.06(16)
O7 C16 C11 127.19(15)
O6 C16 C11 110.75(15)

loop_
_geom_bond_atom_site_label_1
_geom_bond_atom_site_label_2
_geom_bond_distance
O1 C1 1.2204(19)
O2 C3 1.3626(18)
O2 C8 1.4514(19)
O3 N2 1.210(2)
O4 N2 1.225(2)
O5 C10 1.3672(17)
O5 C15 1.431(2)
O6 C16 1.335(2)
O6 C17 1.440(3)
O7 C16 1.195(2)
N1 C1 1.3473(19)
N1 C9 1.4046(19)
N2 C4 1.473(2)
C1 C2 1.515(2)
C2 C7 1.397(2)
C2 C3 1.406(2)
C3 C4 1.406(2)
C4 C5 1.384(2)
C5 C6 1.370(3)
C6 C7 1.382(2)
C9 C14 1.390(2)
C9 C10 1.406(2)
C10 C11 1.401(2)
C11 C12 1.396(2)
C11 C16 1.487(2)
C12 C13 1.372(2)
C13 C14 1.384(2)

loop_
_geom_hbond_atom_site_label_D
_geom_hbond_atom_site_label_H
_geom_hbond_atom_site_label_A
_geom_hbond_distance_DH
_geom_hbond_distance_HA
_geom_hbond_distance_DA
_geom_hbond_angle_DHA
N1 H1N O2 0.86(2) 1.98(2) 2.6830(17) 139.2(19)
